data_4067148
loop_
_publ_author_name
'Yuki, Masahiro'
'Miyake, Yoshihiro'
'Nishibayashi, Yoshiaki'

_publ_section_title
;
 Preparation of Thiolate-Bridged Dinuclear Ruthenium Complexes Bearing a
 Phosphine Ligand and Application to Propargylic Reduction of Propargylic
 Alcohols with 2-Propanol
;
_journal_issue 22
_journal_name_full Organometallics
_journal_page_first 5994
_journal_paper_doi 10.1021/om100852x
_journal_volume 29
_journal_year 2010
_chemical_formula_sum 'C26 H25 P Ru S2'
_chemical_formula_weight 533.62
_chemical_name_systematic
;
 ?
;
_space_group_IT_number 14
_symmetry_cell_setting monoclinic
_symmetry_space_group_name_Hall '-P 2yn'
_symmetry_space_group_name_H-M 'P 1 21/n 1'
_atom_sites_solution_hydrogens geom
_atom_sites_solution_primary direct
_atom_sites_solution_secondary difmap
_audit_creation_method SHELXL-97
_cell_angle_alpha 90.00
_cell_angle_beta 95.676(5)
_cell_angle_gamma 90.00
_cell_formula_units_Z 4
_cell_length_a 10.3945(5)
_cell_length_b 13.3983(6)
_cell_length_c 16.7759(6)
_cell_measurement_temperature 173(1)
_cell_volume 2324.90(18)
_computing_structure_refinement 'SHELXL-97 (Sheldrick, 2008)'
_diffrn_ambient_temperature 173(1)
_diffrn_measured_fraction_theta_full 0.998
_diffrn_measured_fraction_theta_max 0.998
_diffrn_radiation_monochromator graphite
_diffrn_radiation_source 'fine-focus sealed tube'
_diffrn_radiation_type MoK\a
_diffrn_radiation_wavelength 0.71069
_diffrn_reflns_av_R_equivalents 0.0474
_diffrn_reflns_av_sigmaI/netI 0.0422
_diffrn_reflns_limit_h_max 13
_diffrn_reflns_limit_h_min -13
_diffrn_reflns_limit_k_max 17
_diffrn_reflns_limit_k_min -17
_diffrn_reflns_limit_l_max 21
_diffrn_reflns_limit_l_min -21
_diffrn_reflns_number 22120
_diffrn_reflns_theta_full 27.45
_diffrn_reflns_theta_max 27.45
_diffrn_reflns_theta_min 3.04
_exptl_absorpt_coefficient_mu 0.934
_exptl_absorpt_correction_T_max 0.9584
_exptl_absorpt_correction_T_min 0.8082
_exptl_absorpt_correction_type numerical
_exptl_crystal_colour black
_exptl_crystal_density_diffrn 1.525
_exptl_crystal_density_method 'not measured'
_exptl_crystal_description platelet
_exptl_crystal_F_000 1088
_exptl_crystal_size_max 0.1
_exptl_crystal_size_mid 0.1
_exptl_crystal_size_min 0.1
_refine_diff_density_max 2.193
_refine_diff_density_min -0.612
_refine_diff_density_rms 0.131
_refine_ls_extinction_method none
_refine_ls_goodness_of_fit_ref 1.073
_refine_ls_hydrogen_treatment riding
_refine_ls_matrix_type full
_refine_ls_number_parameters 256
_refine_ls_number_reflns 5303
_refine_ls_number_restraints 0
_refine_ls_restrained_S_all 1.073
_refine_ls_R_factor_all 0.0479
_refine_ls_R_factor_gt 0.0430
_refine_ls_shift/su_max 0.001
_refine_ls_shift/su_mean 0.000
_refine_ls_structure_factor_coef Fsqd
_refine_ls_weighting_details 'calc w=1/[\s^2^(Fo^2^)+(0.0667P)^2^+4.4889P] where P=(Fo^2^+2Fc^2^)/3'
_refine_ls_weighting_scheme calc
_refine_ls_wR_factor_gt 0.1228
_refine_ls_wR_factor_ref 0.1267
_reflns_number_gt 4728
_reflns_number_total 5303
_reflns_threshold_expression >2\s(I)
_cod_data_source_file om100852x_si_002.cif
_cod_data_source_block 2b
_cod_original_cell_volume 2324.90(17)
_cod_database_code 4067148

loop_
_symmetry_equiv_pos_as_xyz
'x, y, z'
'-x+1/2, y+1/2, -z+1/2'
'-x, -y, -z'
'x-1/2, -y-1/2, z-1/2'

loop_
_atom_site_label
_atom_site_type_symbol
_atom_site_fract_x
_atom_site_fract_y
_atom_site_fract_z
_atom_site_U_iso_or_equiv
_atom_site_adp_type
_atom_site_occupancy
_atom_site_symmetry_multiplicity
_atom_site_calc_flag
_atom_site_refinement_flags
C1 C 0.0479(5) 0.6992(3) 0.3242(3) 0.0450(10) Uani 1 1 d .
H1 H 0.1038 0.7271 0.2903 0.054 Uiso 1 1 calc R
C2 C -0.0735(5) 0.6550(4) 0.3008(3) 0.0522(12) Uani 1 1 d .
H2 H -0.1123 0.6490 0.2486 0.063 Uiso 1 1 calc R
C3 C -0.1262(4) 0.6209(3) 0.3722(3) 0.0495(11) Uani 1 1 d .
H3 H -0.2048 0.5882 0.3743 0.059 Uiso 1 1 calc R
C4 C -0.0389(4) 0.6454(3) 0.4379(3) 0.0415(9) Uani 1 1 d .
H4 H -0.0491 0.6328 0.4914 0.050 Uiso 1 1 calc R
C5 C 0.0686(4) 0.6932(3) 0.4079(3) 0.0420(9) Uani 1 1 d .
H5 H 0.1414 0.7167 0.4389 0.050 Uiso 1 1 calc R
C6 C -0.0053(3) 0.3333(3) 0.2481(2) 0.0282(7) Uani 1 1 d .
C7 C 0.0997(3) 0.3709(2) 0.2123(2) 0.0251(6) Uani 1 1 d .
C8 C 0.1456(3) 0.3203(3) 0.1480(2) 0.0297(7) Uani 1 1 d .
H8 H 0.2151 0.3461 0.1239 0.036 Uiso 1 1 calc R
C9 C 0.0885(4) 0.2320(3) 0.1200(2) 0.0341(8) Uani 1 1 d .
H9 H 0.1205 0.1977 0.0779 0.041 Uiso 1 1 calc R
C10 C -0.0178(4) 0.1950(3) 0.1556(2) 0.0356(8) Uani 1 1 d .
H10 H -0.0573 0.1363 0.1364 0.043 Uiso 1 1 calc R
C11 C -0.0649(4) 0.2446(3) 0.2188(2) 0.0361(8) Uani 1 1 d .
H11 H -0.1358 0.2193 0.2419 0.043 Uiso 1 1 calc R
C12 C 0.3574(3) 0.4537(2) 0.3760(2) 0.0261(7) Uani 1 1 d .
C13 C 0.3347(3) 0.4580(2) 0.2926(2) 0.0245(6) Uani 1 1 d .
C14 C 0.4346(3) 0.4375(3) 0.2449(2) 0.0319(7) Uani 1 1 d .
H14 H 0.4192 0.4409 0.1894 0.038 Uiso 1 1 calc R
C15 C 0.5569(3) 0.4119(3) 0.2803(3) 0.0379(8) Uani 1 1 d .
H15 H 0.6241 0.3995 0.2489 0.045 Uiso 1 1 calc R
C16 C 0.5773(4) 0.4052(3) 0.3637(3) 0.0384(9) Uani 1 1 d .
H16 H 0.6585 0.3871 0.3876 0.046 Uiso 1 1 calc R
C17 C 0.4799(4) 0.4246(3) 0.4111(2) 0.0335(8) Uani 1 1 d .
H17 H 0.4951 0.4185 0.4664 0.040 Uiso 1 1 calc R
C18 C 0.1790(3) 0.5687(2) 0.1690(2) 0.0257(6) Uani 1 1 d .
C19 C 0.2759(4) 0.6411(3) 0.1701(2) 0.0316(7) Uani 1 1 d .
H19 H 0.3391 0.6446 0.2133 0.038 Uiso 1 1 calc R
C20 C 0.2780(4) 0.7076(3) 0.1072(2) 0.0398(9) Uani 1 1 d .
H20 H 0.3431 0.7553 0.1079 0.048 Uiso 1 1 calc R
C21 C 0.1837(5) 0.7031(3) 0.0434(2) 0.0453(10) Uani 1 1 d .
H21 H 0.1853 0.7477 0.0010 0.054 Uiso 1 1 calc R
C22 C 0.0877(5) 0.6331(3) 0.0424(3) 0.0503(11) Uani 1 1 d .
H22 H 0.0240 0.6309 -0.0006 0.060 Uiso 1 1 calc R
C23 C 0.0843(4) 0.5655(3) 0.1047(3) 0.0400(9) Uani 1 1 d .
H23 H 0.0187 0.5182 0.1035 0.048 Uiso 1 1 calc R
C24 C 0.2627(5) 0.3434(4) -0.0828(3) 0.0575(12) Uiso 1 1 d .
C25 C 0.3715(16) 0.4047(12) -0.0782(9) 0.180(6) Uiso 1 1 d .
C26 C 0.3526(14) 0.5392(9) -0.0726(9) 0.154(5) Uiso 1 1 d .
P1 P 0.16898(8) 0.48641(6) 0.25481(5) 0.02188(18) Uani 1 1 d .
S1 S -0.06391(8) 0.39485(7) 0.33056(6) 0.0333(2) Uani 1 1 d .
S2 S 0.23580(9) 0.48792(7) 0.43731(5) 0.02962(19) Uani 1 1 d .
Ru1 Ru 0.05621(2) 0.537765(19) 0.355055(15) 0.02434(11) Uani 1 1 d .

loop_
_atom_site_aniso_label
_atom_site_aniso_U_11
_atom_site_aniso_U_22
_atom_site_aniso_U_33
_atom_site_aniso_U_23
_atom_site_aniso_U_13
_atom_site_aniso_U_12
C1 0.063(3) 0.0258(17) 0.050(2) 0.0064(17) 0.025(2) 0.0121(18)
C2 0.062(3) 0.046(2) 0.046(2) -0.0002(19) -0.007(2) 0.032(2)
C3 0.0282(19) 0.041(2) 0.080(3) -0.002(2) 0.013(2) 0.0136(16)
C4 0.049(2) 0.0341(19) 0.045(2) -0.0015(16) 0.0205(18) 0.0064(17)
C5 0.047(2) 0.0298(18) 0.051(2) -0.0071(17) 0.0131(19) 0.0047(16)
C6 0.0214(15) 0.0284(16) 0.0338(17) 0.0025(13) -0.0021(13) -0.0003(12)
C7 0.0212(15) 0.0239(14) 0.0291(15) 0.0011(12) -0.0024(12) -0.0005(12)
C8 0.0265(16) 0.0281(16) 0.0339(17) 0.0001(14) -0.0004(13) -0.0003(13)
C9 0.0353(19) 0.0301(17) 0.0348(18) -0.0057(14) -0.0062(15) 0.0002(14)
C10 0.0307(18) 0.0286(17) 0.045(2) -0.0041(15) -0.0095(15) -0.0045(14)
C11 0.0262(17) 0.0317(17) 0.049(2) 0.0007(16) -0.0022(15) -0.0066(14)
C12 0.0234(16) 0.0209(14) 0.0335(17) 0.0024(12) 0.0000(13) -0.0001(11)
C13 0.0188(15) 0.0201(14) 0.0337(17) 0.0000(12) -0.0014(13) -0.0006(11)
C14 0.0267(17) 0.0325(17) 0.0367(18) -0.0076(15) 0.0039(14) -0.0018(14)
C15 0.0203(16) 0.0378(19) 0.056(2) -0.0115(17) 0.0047(15) 0.0025(14)
C16 0.0224(16) 0.0306(18) 0.060(2) -0.0017(17) -0.0084(16) 0.0051(13)
C17 0.0282(17) 0.0299(17) 0.0404(19) 0.0053(15) -0.0069(15) 0.0020(14)
C18 0.0270(16) 0.0240(14) 0.0264(15) -0.0008(12) 0.0037(12) 0.0006(13)
C19 0.0339(18) 0.0336(17) 0.0267(16) 0.0018(14) -0.0003(13) -0.0088(14)
C20 0.048(2) 0.0343(19) 0.0370(19) 0.0052(16) 0.0056(17) -0.0109(17)
C21 0.066(3) 0.0346(19) 0.0338(19) 0.0096(16) -0.0022(19) -0.0019(19)
C22 0.059(3) 0.046(2) 0.042(2) 0.0135(19) -0.018(2) -0.007(2)
C23 0.039(2) 0.0354(18) 0.043(2) 0.0099(17) -0.0101(17) -0.0083(16)
P1 0.0187(4) 0.0216(4) 0.0253(4) 0.0005(3) 0.0017(3) -0.0008(3)
S1 0.0240(4) 0.0343(4) 0.0430(5) -0.0008(4) 0.0097(4) -0.0049(3)
S2 0.0283(4) 0.0345(4) 0.0260(4) 0.0034(3) 0.0019(3) 0.0013(3)
Ru1 0.02164(16) 0.02368(16) 0.02821(16) 0.00202(9) 0.00505(11) 0.00282(9)

loop_
_atom_type_symbol
_atom_type_description
_atom_type_scat_dispersion_real
_atom_type_scat_dispersion_imag
_atom_type_scat_source
C C 0.0033 0.0016 'International Tables Vol C Tables 4.2.6.8 and 6.1.1.4'
H H 0.0000 0.0000 'International Tables Vol C Tables 4.2.6.8 and 6.1.1.4'
P P 0.1023 0.0942 'International Tables Vol C Tables 4.2.6.8 and 6.1.1.4'
S S 0.1246 0.1234 'International Tables Vol C Tables 4.2.6.8 and 6.1.1.4'
Ru Ru -1.2594 0.8363 'International Tables Vol C Tables 4.2.6.8 and 6.1.1.4'

loop_
_geom_angle_atom_site_label_1
_geom_angle_atom_site_label_2
_geom_angle_atom_site_label_3
_geom_angle
C5 C1 C2 107.4(4)
C5 C1 Ru1 73.3(2)
C2 C1 Ru1 70.8(2)
C5 C1 H1 126.3
C2 C1 H1 126.3
Ru1 C1 H1 121.4
C1 C2 C3 107.7(4)
C1 C2 Ru1 72.0(2)
C3 C2 Ru1 72.4(2)
C1 C2 H2 126.1
C3 C2 H2 126.1
Ru1 C2 H2 121.2
C4 C3 C2 108.1(4)
C4 C3 Ru1 74.1(2)
C2 C3 Ru1 69.8(2)
C4 C3 H3 126.0
C2 C3 H3 126.0
Ru1 C3 H3 121.9
C3 C4 C5 107.4(4)
C3 C4 Ru1 70.1(2)
C5 C4 Ru1 70.6(2)
C3 C4 H4 126.3
C5 C4 H4 126.3
Ru1 C4 H4 124.6
C1 C5 C4 109.4(4)
C1 C5 Ru1 70.3(2)
C4 C5 Ru1 73.0(2)
C1 C5 H5 125.3
C4 C5 H5 125.3
Ru1 C5 H5 123.0
C7 C6 C11 119.4(3)
C7 C6 S1 121.0(3)
C11 C6 S1 119.6(3)
C6 C7 C8 120.0(3)
C6 C7 P1 115.8(3)
C8 C7 P1 124.2(3)
C9 C8 C7 120.6(3)
C9 C8 H8 119.7
C7 C8 H8 119.7
C8 C9 C10 119.2(4)
C8 C9 H9 120.4
C10 C9 H9 120.4
C11 C10 C9 120.9(3)
C11 C10 H10 119.6
C9 C10 H10 119.6
C10 C11 C6 119.9(4)
C10 C11 H11 120.1
C6 C11 H11 120.1
C13 C12 C17 119.2(3)
C13 C12 S2 120.8(3)
C17 C12 S2 120.0(3)
C12 C13 C14 120.2(3)
C12 C13 P1 114.8(3)
C14 C13 P1 125.0(3)
C15 C14 C13 120.1(4)
C15 C14 H14 119.9
C13 C14 H14 119.9
C14 C15 C16 119.0(4)
C14 C15 H15 120.5
C16 C15 H15 120.5
C17 C16 C15 121.4(3)
C17 C16 H16 119.3
C15 C16 H16 119.3
C16 C17 C12 120.0(4)
C16 C17 H17 120.0
C12 C17 H17 120.0
C23 C18 C19 119.2(3)
C23 C18 P1 120.2(3)
C19 C18 P1 120.4(3)
C20 C19 C18 120.2(3)
C20 C19 H19 119.9
C18 C19 H19 119.9
C21 C20 C19 120.0(4)
C21 C20 H20 120.0
C19 C20 H20 120.0
C22 C21 C20 120.0(4)
C22 C21 H21 120.0
C20 C21 H21 120.0
C21 C22 C23 120.8(4)
C21 C22 H22 119.6
C23 C22 H22 119.6
C18 C23 C22 119.8(4)
C18 C23 H23 120.1
C22 C23 H23 120.1
C24 C25 C26 119.7(12)
C13 P1 C7 106.44(14)
C13 P1 C18 106.01(16)
C7 P1 C18 104.81(15)
C13 P1 Ru1 110.43(12)
C7 P1 Ru1 109.70(11)
C18 P1 Ru1 118.68(11)
C6 S1 Ru1 107.73(12)
C12 S2 Ru1 108.04(12)
C2 Ru1 C1 37.23(19)
C2 Ru1 C3 37.78(19)
C1 Ru1 C3 62.17(17)
C2 Ru1 P1 104.56(13)
C1 Ru1 P1 97.72(11)
C3 Ru1 P1 139.24(14)
C2 Ru1 C5 61.01(18)
C1 Ru1 C5 36.40(16)
C3 Ru1 C5 60.57(17)
P1 Ru1 C5 124.08(11)
C2 Ru1 C4 61.33(17)
C1 Ru1 C4 61.34(15)
C3 Ru1 C4 35.82(17)
P1 Ru1 C4 158.83(11)
C5 Ru1 C4 36.39(15)
C2 Ru1 S1 102.71(15)
C1 Ru1 S1 139.48(14)
C3 Ru1 S1 89.16(13)
P1 Ru1 S1 85.74(3)
C5 Ru1 S1 147.70(12)
C4 Ru1 S1 111.89(11)
C2 Ru1 S2 151.37(14)
C1 Ru1 S2 115.54(14)
C3 Ru1 S2 135.34(14)
P1 Ru1 S2 84.73(3)
C5 Ru1 S2 91.18(12)
C4 Ru1 S2 101.02(12)
S1 Ru1 S2 104.98(3)

loop_
_geom_bond_atom_site_label_1
_geom_bond_atom_site_label_2
_geom_bond_distance
C1 C5 1.401(6)
C1 C2 1.414(7)
C1 Ru1 2.224(4)
C1 H1 0.9300
C2 C3 1.441(7)
C2 Ru1 2.207(4)
C2 H2 0.9300
C3 C4 1.396(7)
C3 Ru1 2.242(4)
C3 H3 0.9300
C4 C5 1.423(6)
C4 Ru1 2.293(4)
C4 H4 0.9300
C5 Ru1 2.261(4)
C5 H5 0.9300
C6 C7 1.391(5)
C6 C11 1.407(5)
C6 S1 1.769(4)
C7 C8 1.397(5)
C7 P1 1.822(3)
C8 C9 1.385(5)
C8 H8 0.9300
C9 C10 1.397(6)
C9 H9 0.9300
C10 C11 1.381(6)
C10 H10 0.9300
C11 H11 0.9300
C12 C13 1.397(5)
C12 C17 1.405(5)
C12 S2 1.767(4)
C13 C14 1.400(5)
C13 P1 1.816(3)
C14 C15 1.392(5)
C14 H14 0.9300
C15 C16 1.397(6)
C15 H15 0.9300
C16 C17 1.372(6)
C16 H16 0.9300
C17 H17 0.9300
C18 C23 1.386(5)
C18 C19 1.397(5)
C18 P1 1.825(3)
C19 C20 1.383(5)
C19 H19 0.9300
C20 C21 1.379(6)
C20 H20 0.9300
C21 C22 1.369(6)
C21 H21 0.9300
C22 C23 1.386(6)
C22 H22 0.9300
C23 H23 0.9300
C24 C25 1.393(16)
C25 C26 1.82(2)
P1 Ru1 2.2507(9)
S1 Ru1 2.3007(9)
S2 Ru1 2.3077(9)

loop_
_geom_torsion_atom_site_label_1
_geom_torsion_atom_site_label_2
_geom_torsion_atom_site_label_3
_geom_torsion_atom_site_label_4
_geom_torsion
C5 C1 C2 C3 -0.5(4)
Ru1 C1 C2 C3 64.1(3)
C5 C1 C2 Ru1 -64.6(3)
C1 C2 C3 C4 0.8(5)
Ru1 C2 C3 C4 64.7(3)
C1 C2 C3 Ru1 -63.8(3)
C2 C3 C4 C5 -0.8(4)
Ru1 C3 C4 C5 61.1(3)
C2 C3 C4 Ru1 -61.9(3)
C2 C1 C5 C4 0.0(4)
Ru1 C1 C5 C4 -63.0(3)
C2 C1 C5 Ru1 63.0(3)
C3 C4 C5 C1 0.5(4)
Ru1 C4 C5 C1 61.3(3)
C3 C4 C5 Ru1 -60.7(3)
C11 C6 C7 C8 -0.3(5)
S1 C6 C7 C8 179.1(3)
C11 C6 C7 P1 179.8(3)
S1 C6 C7 P1 -0.9(4)
C6 C7 C8 C9 -0.8(5)
P1 C7 C8 C9 179.1(3)
C7 C8 C9 C10 1.4(5)
C8 C9 C10 C11 -1.0(5)
C9 C10 C11 C6 -0.1(6)
C7 C6 C11 C10 0.7(5)
S1 C6 C11 C10 -178.6(3)
C17 C12 C13 C14 -2.5(5)
S2 C12 C13 C14 175.5(3)
C17 C12 C13 P1 175.1(2)
S2 C12 C13 P1 -6.9(3)
C12 C13 C14 C15 0.4(5)
P1 C13 C14 C15 -176.9(3)
C13 C14 C15 C16 1.4(6)
C14 C15 C16 C17 -1.0(6)
C15 C16 C17 C12 -1.1(6)
C13 C12 C17 C16 2.9(5)
S2 C12 C17 C16 -175.1(3)
C23 C18 C19 C20 -1.0(6)
P1 C18 C19 C20 -175.7(3)
C18 C19 C20 C21 0.6(6)
C19 C20 C21 C22 0.2(7)
C20 C21 C22 C23 -0.5(8)
C19 C18 C23 C22 0.7(6)
P1 C18 C23 C22 175.4(4)
C21 C22 C23 C18 0.1(8)
C12 C13 P1 C7 -107.3(2)
C14 C13 P1 C7 70.2(3)
C12 C13 P1 C18 141.5(2)
C14 C13 P1 C18 -41.0(3)
C12 C13 P1 Ru1 11.8(3)
C14 C13 P1 Ru1 -170.8(3)
C6 C7 P1 C13 118.2(3)
C8 C7 P1 C13 -61.8(3)
C6 C7 P1 C18 -129.7(3)
C8 C7 P1 C18 50.3(3)
C6 C7 P1 Ru1 -1.3(3)
C8 C7 P1 Ru1 178.8(2)
C23 C18 P1 C13 147.7(3)
C19 C18 P1 C13 -37.6(3)
C23 C18 P1 C7 35.4(3)
C19 C18 P1 C7 -150.0(3)
C23 C18 P1 Ru1 -87.5(3)
C19 C18 P1 Ru1 87.2(3)
C7 C6 S1 Ru1 2.6(3)
C11 C6 S1 Ru1 -178.1(2)
C13 C12 S2 Ru1 -1.0(3)
C17 C12 S2 Ru1 177.0(2)
C3 C2 Ru1 C1 -116.0(4)
C1 C2 Ru1 C3 116.0(4)
C1 C2 Ru1 P1 -83.6(2)
C3 C2 Ru1 P1 160.5(3)
C1 C2 Ru1 C5 37.6(3)
C3 C2 Ru1 C5 -78.3(3)
C1 C2 Ru1 C4 79.4(3)
C3 C2 Ru1 C4 -36.6(3)
C1 C2 Ru1 S1 -172.4(2)
C3 C2 Ru1 S1 71.6(3)
C1 C2 Ru1 S2 22.5(5)
C3 C2 Ru1 S2 -93.4(4)
C5 C1 Ru1 C2 115.8(4)
C5 C1 Ru1 C3 77.3(3)
C2 C1 Ru1 C3 -38.5(3)
C5 C1 Ru1 P1 -140.3(3)
C2 C1 Ru1 P1 103.9(3)
C2 C1 Ru1 C5 -115.8(4)
C5 C1 Ru1 C4 36.4(3)
C2 C1 Ru1 C4 -79.4(3)
C5 C1 Ru1 S1 127.3(3)
C2 C1 Ru1 S1 11.4(3)
C5 C1 Ru1 S2 -52.4(3)
C2 C1 Ru1 S2 -168.2(2)
C4 C3 Ru1 C2 -116.7(4)
C4 C3 Ru1 C1 -78.7(3)
C2 C3 Ru1 C1 37.9(3)
C4 C3 Ru1 P1 -146.4(2)
C2 C3 Ru1 P1 -29.7(4)
C4 C3 Ru1 C5 -37.1(3)
C2 C3 Ru1 C5 79.6(3)
C2 C3 Ru1 C4 116.7(4)
C4 C3 Ru1 S1 131.1(3)
C2 C3 Ru1 S1 -112.2(3)
C4 C3 Ru1 S2 20.4(3)
C2 C3 Ru1 S2 137.1(3)
C13 P1 Ru1 C2 143.07(18)
C7 P1 Ru1 C2 -99.91(19)
C18 P1 Ru1 C2 20.4(2)
C13 P1 Ru1 C1 105.72(17)
C7 P1 Ru1 C1 -137.26(17)
C18 P1 Ru1 C1 -16.91(19)
C13 P1 Ru1 C3 161.4(2)
C7 P1 Ru1 C3 -81.6(2)
C18 P1 Ru1 C3 38.7(2)
C13 P1 Ru1 C5 78.47(18)
C7 P1 Ru1 C5 -164.52(18)
C18 P1 Ru1 C5 -44.17(19)
C13 P1 Ru1 C4 97.7(3)
C7 P1 Ru1 C4 -145.3(3)
C18 P1 Ru1 C4 -25.0(4)
C13 P1 Ru1 S1 -114.89(11)
C7 P1 Ru1 S1 2.12(11)
C18 P1 Ru1 S1 122.47(13)
C13 P1 Ru1 S2 -9.39(11)
C7 P1 Ru1 S2 107.63(11)
C18 P1 Ru1 S2 -132.02(13)
C1 C5 Ru1 C2 -38.5(3)
C4 C5 Ru1 C2 80.1(3)
C4 C5 Ru1 C1 118.6(4)
C1 C5 Ru1 C3 -82.1(3)
C4 C5 Ru1 C3 36.5(3)
C1 C5 Ru1 P1 49.9(3)
C4 C5 Ru1 P1 168.4(2)
C1 C5 Ru1 C4 -118.6(4)
C1 C5 Ru1 S1 -104.6(3)
C4 C5 Ru1 S1 14.0(4)
C1 C5 Ru1 S2 134.3(3)
C4 C5 Ru1 S2 -107.1(3)
C3 C4 Ru1 C2 38.6(3)
C5 C4 Ru1 C2 -79.1(3)
C3 C4 Ru1 C1 81.3(3)
C5 C4 Ru1 C1 -36.4(3)
C5 C4 Ru1 C3 -117.7(4)
C3 C4 Ru1 P1 90.4(4)
C5 C4 Ru1 P1 -27.3(5)
C3 C4 Ru1 C5 117.7(4)
C3 C4 Ru1 S1 -54.3(3)
C5 C4 Ru1 S1 -172.0(2)
C3 C4 Ru1 S2 -165.5(3)
C5 C4 Ru1 S2 76.8(3)
C6 S1 Ru1 C2 101.52(18)
C6 S1 Ru1 C1 94.4(2)
C6 S1 Ru1 C3 137.07(18)
C6 S1 Ru1 P1 -2.46(12)
C6 S1 Ru1 C5 156.6(2)
C6 S1 Ru1 C4 165.45(17)
C6 S1 Ru1 S2 -85.84(12)
C12 S2 Ru1 C2 -104.7(3)
C12 S2 Ru1 C1 -89.80(17)
C12 S2 Ru1 C3 -165.2(2)
C12 S2 Ru1 P1 6.25(11)
C12 S2 Ru1 C5 -117.87(16)
C12 S2 Ru1 C4 -153.16(15)
C12 S2 Ru1 S1 90.40(11)
